data_2219184
loop_
_publ_author_name
'Wang, Guo-Xi'

_publ_section_title (<i>E</i>,<i>E</i>)-<i>N</i>,<i>N</i>'-Bis(4-methoxybenzylidene)cyclohexane-1,2-diamine
_journal_issue 8
_journal_name_full 'Acta Crystallographica Section E'
_journal_page_first o1647
_journal_paper_doi 10.1107/S1600536808023751
_journal_volume 64
_journal_year 2008
_chemical_formula_moiety 'C22 H26 N2 O2'
_chemical_formula_sum 'C22 H26 N2 O2'
_chemical_formula_weight 350.45
_chemical_name_systematic
;
(<i>E</i>,<i>E</i>)-<i>N</i>,<i>N</i>'-Bis(4-
methoxybenzylidene)cyclohexane-1,2-diamine
;
_space_group_IT_number 56
_symmetry_cell_setting orthorhombic
_symmetry_space_group_name_Hall '-P 2ab 2ac'
_symmetry_space_group_name_H-M 'P c c n'
_atom_sites_solution_hydrogens geom
_atom_sites_solution_primary direct
_atom_sites_solution_secondary difmap
_audit_creation_method SHELXL-97
_cell_angle_alpha 90.00
_cell_angle_beta 90.00
_cell_angle_gamma 90.00
_cell_formula_units_Z 4
_cell_length_a 19.674(3)
_cell_length_b 5.4097(9)
_cell_length_c 18.662(3)
_cell_measurement_reflns_used 3131
_cell_measurement_temperature 298(2)
_cell_measurement_theta_max 27.4179
_cell_measurement_theta_min 3.0072
_cell_volume 1986.2(6)
_computing_cell_refinement 'CrystalClear (Rigaku, 2005)'
_computing_data_collection 'CrystalClear (Rigaku, 2005)'
_computing_data_reduction 'CrystalClear (Rigaku, 2005)'
_computing_molecular_graphics 'SHELXTL (Sheldrick, 2008)'
_computing_publication_material 'SHELXTL (Sheldrick, 2008)'
_computing_structure_refinement 'SHELXL97 (Sheldrick, 2008)'
_computing_structure_solution 'SHELXS97 (Sheldrick, 2008)'
_diffrn_ambient_temperature 298(2)
_diffrn_detector_area_resol_mean 13.6612
_diffrn_measured_fraction_theta_full 0.994
_diffrn_measured_fraction_theta_max 0.994
_diffrn_measurement_device_type 'Rigaku Mercury2'
_diffrn_measurement_method \w
_diffrn_radiation_monochromator graphite
_diffrn_radiation_source 'fine-focus sealed tube'
_diffrn_radiation_type MoK\a
_diffrn_radiation_wavelength 0.71073
_diffrn_reflns_av_R_equivalents 0.0602
_diffrn_reflns_av_sigmaI/netI 0.0288
_diffrn_reflns_limit_h_max 25
_diffrn_reflns_limit_h_min -25
_diffrn_reflns_limit_k_max 7
_diffrn_reflns_limit_k_min -7
_diffrn_reflns_limit_l_max 24
_diffrn_reflns_limit_l_min -24
_diffrn_reflns_number 18603
_diffrn_reflns_theta_full 27.50
_diffrn_reflns_theta_max 27.50
_diffrn_reflns_theta_min 3.01
_exptl_absorpt_coefficient_mu 0.075
_exptl_absorpt_correction_T_max 0.985
_exptl_absorpt_correction_T_min 0.978
_exptl_absorpt_correction_type multi-scan
_exptl_absorpt_process_details '(CrystalClear; Rigaku, 2005)'
_exptl_crystal_colour Colorless
_exptl_crystal_density_diffrn 1.172
_exptl_crystal_density_method 'not measured'
_exptl_crystal_description Block
_exptl_crystal_F_000 752
_exptl_crystal_size_max 0.3500
_exptl_crystal_size_mid 0.3000
_exptl_crystal_size_min 0.2000
_refine_diff_density_max 0.125
_refine_diff_density_min -0.141
_refine_ls_extinction_method none
_refine_ls_goodness_of_fit_ref 1.118
_refine_ls_hydrogen_treatment constr
_refine_ls_matrix_type full
_refine_ls_number_parameters 118
_refine_ls_number_reflns 2262
_refine_ls_number_restraints 0
_refine_ls_restrained_S_all 1.118
_refine_ls_R_factor_all 0.0996
_refine_ls_R_factor_gt 0.0659
_refine_ls_shift/su_max 0.000
_refine_ls_shift/su_mean 0.000
_refine_ls_structure_factor_coef Fsqd
_refine_ls_weighting_details 'calc w=1/[\s^2^(Fo^2^)+(0.0572P)^2^+0.4317P] where P=(Fo^2^+2Fc^2^)/3'
_refine_ls_weighting_scheme calc
_refine_ls_wR_factor_gt 0.1378
_refine_ls_wR_factor_ref 0.1538
_reflns_number_gt 1588
_reflns_number_total 2262
_reflns_threshold_expression >2sigma(I)
_cod_data_source_file wk2089.cif
_cod_data_source_block I
_cod_database_code 2219184
_cod_database_fobs_code 2219184

loop_
_symmetry_equiv_pos_as_xyz
'x, y, z'
'-x+1/2, -y+1/2, z'
'x+1/2, -y, -z+1/2'
'-x, y+1/2, -z+1/2'
'-x, -y, -z'
'x-1/2, y-1/2, -z'
'-x-1/2, y, z-1/2'
'x, -y-1/2, z-1/2'

loop_
_atom_site_type_symbol
_atom_site_label
_atom_site_fract_x
_atom_site_fract_y
_atom_site_fract_z
_atom_site_U_iso_or_equiv
_atom_site_adp_type
_atom_site_calc_flag
_atom_site_refinement_flags
_atom_site_occupancy
O O1 0.47992(8) 0.4625(3) 0.41000(8) 0.0713(5) Uani d . 1
N N1 0.32205(8) 0.3062(3) 0.11039(9) 0.0558(5) Uani d . 1
C C5 0.36446(9) 0.4561(4) 0.22382(10) 0.0493(5) Uani d . 1
C C2 0.32123(10) 0.3262(5) -0.02019(11) 0.0629(6) Uani d . 1
H H2A 0.3454 0.1699 -0.0204 0.075 Uiso calc R 1
H H2B 0.3547 0.4577 -0.0203 0.075 Uiso calc R 1
C C7 0.45135(10) 0.2643(4) 0.29659(11) 0.0535(5) Uani d . 1
H H7 0.4827 0.1380 0.3034 0.064 Uiso calc R 1
C C4 0.32303(10) 0.4677(4) 0.15823(10) 0.0553(5) Uani d . 1
H H4 0.2955 0.6057 0.1519 0.066 Uiso calc R 1
C C8 0.44380(10) 0.4485(4) 0.34762(10) 0.0513(5) Uani d . 1
C C6 0.41180(10) 0.2704(4) 0.23553(10) 0.0539(5) Uani d . 1
H H6 0.4170 0.1467 0.2014 0.065 Uiso calc R 1
C C3 0.27888(9) 0.3439(4) 0.04791(10) 0.0532(5) Uani d . 1
H H3 0.2592 0.5101 0.0506 0.064 Uiso calc R 1
C C10 0.35804(10) 0.6392(4) 0.27558(11) 0.0591(5) Uani d . 1
H H10 0.3270 0.7666 0.2688 0.071 Uiso calc R 1
C C1 0.27826(11) 0.3452(4) -0.08769(11) 0.0636(6) Uani d . 1
H H1B 0.2587 0.5095 -0.0908 0.076 Uiso calc R 1
H H1A 0.3069 0.3204 -0.1294 0.076 Uiso calc R 1
C C11 0.52945(14) 0.2748(6) 0.42442(13) 0.0871(8) Uani d . 1
H H11A 0.5509 0.3076 0.4696 0.131 Uiso calc R 1
H H11B 0.5631 0.2746 0.3872 0.131 Uiso calc R 1
H H11C 0.5075 0.1164 0.4262 0.131 Uiso calc R 1
C C9 0.39688(10) 0.6346(4) 0.33659(11) 0.0595(6) Uani d . 1
H H9 0.3916 0.7580 0.3708 0.071 Uiso calc R 1

loop_
_atom_site_aniso_label
_atom_site_aniso_U_11
_atom_site_aniso_U_22
_atom_site_aniso_U_33
_atom_site_aniso_U_12
_atom_site_aniso_U_13
_atom_site_aniso_U_23
O1 0.0718(9) 0.0912(12) 0.0509(9) 0.0097(9) -0.0096(7) -0.0121(8)
N1 0.0534(9) 0.0608(11) 0.0532(10) 0.0022(8) -0.0042(8) -0.0036(8)
C5 0.0448(9) 0.0533(11) 0.0497(11) -0.0015(9) 0.0020(8) -0.0005(9)
C2 0.0514(11) 0.0790(16) 0.0583(13) -0.0074(10) 0.0038(10) 0.0038(11)
C7 0.0538(11) 0.0521(12) 0.0544(11) 0.0079(9) 0.0001(10) -0.0009(9)
C4 0.0490(11) 0.0572(12) 0.0597(13) 0.0051(9) -0.0020(9) 0.0010(10)
C8 0.0510(10) 0.0593(12) 0.0436(10) -0.0043(9) 0.0035(9) -0.0025(9)
C6 0.0574(11) 0.0524(12) 0.0518(11) 0.0006(9) 0.0032(10) -0.0101(9)
C3 0.0528(11) 0.0543(12) 0.0524(11) 0.0028(9) -0.0044(9) 0.0016(9)
C10 0.0572(12) 0.0541(12) 0.0661(13) 0.0088(10) 0.0001(10) -0.0060(10)
C1 0.0680(13) 0.0694(14) 0.0535(12) -0.0003(11) 0.0036(10) 0.0037(10)
C11 0.0886(17) 0.110(2) 0.0625(15) 0.0236(16) -0.0193(13) 0.0001(14)
C9 0.0628(12) 0.0580(13) 0.0578(13) 0.0034(10) 0.0017(10) -0.0148(10)

loop_
_atom_type_symbol
_atom_type_description
_atom_type_scat_dispersion_real
_atom_type_scat_dispersion_imag
_atom_type_scat_source
C C 0.0033 0.0016 'International Tables Vol C Tables 4.2.6.8 and 6.1.1.4'
H H 0.0000 0.0000 'International Tables Vol C Tables 4.2.6.8 and 6.1.1.4'
N N 0.0061 0.0033 'International Tables Vol C Tables 4.2.6.8 and 6.1.1.4'
O O 0.0106 0.0060 'International Tables Vol C Tables 4.2.6.8 and 6.1.1.4'

loop_
_geom_angle_atom_site_label_1
_geom_angle_atom_site_label_2
_geom_angle_atom_site_label_3
_geom_angle_site_symmetry_1
_geom_angle_site_symmetry_3
_geom_angle
C8 O1 C11 . . 118.35(17)
C4 N1 C3 . . 118.88(17)
C10 C5 C6 . . 117.90(18)
C10 C5 C4 . . 119.83(18)
C6 C5 C4 . . 122.25(18)
C3 C2 C1 . . 112.52(16)
C3 C2 H2A . . 109.1
C1 C2 H2A . . 109.1
C3 C2 H2B . . 109.1
C1 C2 H2B . . 109.1
H2A C2 H2B . . 107.8
C6 C7 C8 . . 119.32(19)
C6 C7 H7 . . 120.3
C8 C7 H7 . . 120.3
N1 C4 C5 . . 124.96(19)
N1 C4 H4 . . 117.5
C5 C4 H4 . . 117.5
O1 C8 C9 . . 115.75(17)
O1 C8 C7 . . 124.70(18)
C9 C8 C7 . . 119.55(18)
C7 C6 C5 . . 121.71(18)
C7 C6 H6 . . 119.1
C5 C6 H6 . . 119.1
N1 C3 C3 . 2 109.94(14)
N1 C3 C2 . . 109.88(15)
C3 C3 C2 2 . 111.46(14)
N1 C3 H3 . . 108.5
C3 C3 H3 2 . 108.5
C2 C3 H3 . . 108.5
C9 C10 C5 . . 120.92(19)
C9 C10 H10 . . 119.5
C5 C10 H10 . . 119.5
C1 C1 C2 2 . 111.22(15)
C1 C1 H1B 2 . 109.4
C2 C1 H1B . . 109.4
C1 C1 H1A 2 . 109.4
C2 C1 H1A . . 109.4
H1B C1 H1A . . 108.0
O1 C11 H11A . . 109.5
O1 C11 H11B . . 109.5
H11A C11 H11B . . 109.5
O1 C11 H11C . . 109.5
H11A C11 H11C . . 109.5
H11B C11 H11C . . 109.5
C8 C9 C10 . . 120.61(19)
C8 C9 H9 . . 119.7
C10 C9 H9 . . 119.7

loop_
_geom_bond_atom_site_label_1
_geom_bond_atom_site_label_2
_geom_bond_site_symmetry_2
_geom_bond_distance
O1 C8 . 1.366(2)
O1 C11 . 1.433(3)
N1 C4 . 1.249(2)
N1 C3 . 1.457(2)
C5 C10 . 1.389(3)
C5 C6 . 1.387(3)
C5 C4 . 1.472(3)
C2 C3 . 1.523(3)
C2 C1 . 1.521(3)
C2 H2A . 0.9700
C2 H2B . 0.9700
C7 C6 . 1.380(3)
C7 C8 . 1.386(3)
C7 H7 . 0.9300
C4 H4 . 0.9300
C8 C9 . 1.381(3)
C6 H6 . 0.9300
C3 C3 2 1.525(4)
C3 H3 . 0.9800
C10 C9 . 1.371(3)
C10 H10 . 0.9300
C1 C1 2 1.516(4)
C1 H1B . 0.9700
C1 H1A . 0.9700
C11 H11A . 0.9600
C11 H11B . 0.9600
C11 H11C . 0.9600
C9 H9 . 0.9300

loop_
_geom_torsion_atom_site_label_1
_geom_torsion_atom_site_label_2
_geom_torsion_atom_site_label_3
_geom_torsion_atom_site_label_4
_geom_torsion_site_symmetry_4
_geom_torsion
C3 N1 C4 C5 . -179.41(17)
C10 C5 C4 N1 . -175.8(2)
C6 C5 C4 N1 . 6.0(3)
C11 O1 C8 C9 . -179.9(2)
C11 O1 C8 C7 . 0.1(3)
C6 C7 C8 O1 . -179.97(18)
C6 C7 C8 C9 . 0.0(3)
C8 C7 C6 C5 . -0.1(3)
C10 C5 C6 C7 . 0.4(3)
C4 C5 C6 C7 . 178.64(18)
C4 N1 C3 C3 2 -112.3(2)
C4 N1 C3 C2 . 124.6(2)
C1 C2 C3 N1 . 175.80(18)
C1 C2 C3 C3 2 53.7(3)
C6 C5 C10 C9 . -0.6(3)
C4 C5 C10 C9 . -178.92(19)
C3 C2 C1 C1 2 -54.7(3)
O1 C8 C9 C10 . 179.73(18)
C7 C8 C9 C10 . -0.3(3)
C5 C10 C9 C8 . 0.6(3)
